data_4130602
loop_
_publ_author_name
'Krishna, Gamidi Rama'
'Devarapalli, Ramesh'
'Lal, Garima'
'Reddy, C. Malla'

_publ_section_title
;
 Mechanically Flexible Organic Crystals Achieved by Introducing Weak
 Interactions in Structure: Supramolecular Shape Synthons.
;
_journal_issue 41
_journal_name_full 'Journal of the American Chemical Society'
_journal_page_first 13561
_journal_page_last 13567
_journal_paper_doi 10.1021/jacs.6b05118
_journal_volume 138
_journal_year 2016
_chemical_formula_moiety 'C16 H10 N2 O4'
_chemical_formula_sum 'C16 H10 N2 O4'
_chemical_formula_weight 294.26
_chemical_name_common N,N'-bis(methyl)-1,4,5,8-naphthalenediimide
_space_group_IT_number 14
_space_group_name_Hall '-P 2ybc'
_space_group_name_H-M_alt 'P 1 21/c 1'
_symmetry_cell_setting monoclinic
_symmetry_space_group_name_H-M 'P 1 21/c 1'
_atom_sites_solution_hydrogens geom
_atom_sites_solution_primary direct
_atom_sites_solution_secondary difmap
_audit_creation_method SHELXL-97
_cell_angle_alpha 90
_cell_angle_beta 93.990(8)
_cell_angle_gamma 90
_cell_formula_units_Z 2
_cell_length_a 4.6215(15)
_cell_length_b 8.019(3)
_cell_length_c 17.024(6)
_cell_measurement_reflns_used 1068
_cell_measurement_temperature 100
_cell_measurement_theta_max 25.52
_cell_measurement_theta_min 2.81
_cell_volume 629.4(4)
_computing_cell_refinement 'Bruker SAINT'
_computing_data_collection 'Bruker APEX2'
_computing_data_reduction 'Bruker SAINT'
_computing_molecular_graphics 'Bruker SHELXTL'
_computing_publication_material 'Bruker SHELXTL'
_computing_structure_refinement 'SHELXL-97 (Sheldrick, 2008)'
_computing_structure_solution 'SHELXS-97 (Sheldrick, 2008)'
_diffrn_ambient_temperature 100
_diffrn_measured_fraction_theta_full 1.000
_diffrn_measured_fraction_theta_max 1.000
_diffrn_measurement_device_type 'Bruker Kappa APEX-II CCD DUO'
_diffrn_measurement_method 'phi and omega scans'
_diffrn_radiation_monochromator graphite
_diffrn_radiation_source 'fine-focus sealed tube'
_diffrn_radiation_type MoK\a
_diffrn_radiation_wavelength 0.71073
_diffrn_reflns_av_R_equivalents 0.0365
_diffrn_reflns_av_sigmaI/netI 0.0324
_diffrn_reflns_limit_h_max 3
_diffrn_reflns_limit_h_min -6
_diffrn_reflns_limit_k_max 10
_diffrn_reflns_limit_k_min -10
_diffrn_reflns_limit_l_max 22
_diffrn_reflns_limit_l_min -22
_diffrn_reflns_number 6047
_diffrn_reflns_theta_full 27.99
_diffrn_reflns_theta_max 27.99
_diffrn_reflns_theta_min 2.40
_exptl_absorpt_coefficient_mu 0.114
_exptl_absorpt_correction_T_max 0.989
_exptl_absorpt_correction_T_min 0.982
_exptl_absorpt_correction_type multi-scan
_exptl_absorpt_process_details 'SADABS; BRUKER, 2008'
_exptl_crystal_colour 'light yellow'
_exptl_crystal_density_diffrn 1.553
_exptl_crystal_density_method 'not measured'
_exptl_crystal_description needle
_exptl_crystal_F_000 304.0
_exptl_crystal_size_max 0.52
_exptl_crystal_size_mid 0.13
_exptl_crystal_size_min 0.098
_refine_diff_density_max 0.236
_refine_diff_density_min -0.187
_refine_diff_density_rms 0.043
_refine_ls_extinction_coef 0.018(9)
_refine_ls_extinction_expression Fc^*^=kFc[1+0.001xFc^2^\l^3^/sin(2\q)]^-1/4^
_refine_ls_extinction_method SHELXL
_refine_ls_goodness_of_fit_ref 1.016
_refine_ls_hydrogen_treatment constr
_refine_ls_matrix_type full
_refine_ls_number_parameters 102
_refine_ls_number_reflns 1507
_refine_ls_number_restraints 0
_refine_ls_restrained_S_all 1.016
_refine_ls_R_factor_all 0.0759
_refine_ls_R_factor_gt 0.0441
_refine_ls_shift/su_max 0.000
_refine_ls_shift/su_mean 0.000
_refine_ls_structure_factor_coef Fsqd
_refine_ls_weighting_details 'calc w=1/[\s^2^(Fo^2^)+(0.1000P)^2^+0.0000P] where P=(Fo^2^+2Fc^2^)/3'
_refine_ls_weighting_scheme calc
_refine_ls_wR_factor_gt 0.1354
_refine_ls_wR_factor_ref 0.1636
_reflns_number_gt 977
_reflns_number_total 1507
_reflns_threshold_expression >2sigma(I)
_cod_data_source_file ja6b05118_si_006.cif
_cod_data_source_block 1a
_cod_depositor_comments
;
The following automatic conversions were performed:

data item '_symmetry_cell_setting' value 'Monoclinic' was changed to
'monoclinic' in accordance with the
/home/saulius/struct/COD-crude-data/automatic-downloads/DataCite-retrospective/ACS/depositions/lib/dictionaries/cif_core.dic
dictionary named 'cif_core.dic' version 2.4.2 last updated on
2011-04-26.

Automatic conversion script
Id: cif_fix_values 6909 2019-04-08 15:41:33Z antanas 
;
_cod_original_sg_symbol_H-M 'P2(1)/c  '
_cod_database_code 4130602

loop_
_symmetry_equiv_pos_as_xyz
'x, y, z'
'-x, y+1/2, -z+1/2'
'-x, -y, -z'
'x, -y-1/2, z-1/2'

loop_
_atom_site_label
_atom_site_type_symbol
_atom_site_fract_x
_atom_site_fract_y
_atom_site_fract_z
_atom_site_U_iso_or_equiv
_atom_site_adp_type
_atom_site_occupancy
_atom_site_symmetry_multiplicity
_atom_site_calc_flag
_atom_site_refinement_flags
C1 C 0.7347(4) 0.3317(2) 0.14466(10) 0.0377(5) Uani 1 1 d .
C2 C 1.0872(4) 0.1524(2) 0.08226(10) 0.0376(5) Uani 1 1 d .
C3 C 1.1249(4) 0.28360(19) 0.02256(10) 0.0327(4) Uani 1 1 d .
C4 C 1.3051(4) 0.2569(2) -0.03677(11) 0.0395(5) Uani 1 1 d .
H4 H 1.3988 0.1549 -0.0405 0.047 Uiso 1 1 calc R
C5 C 0.9776(3) 0.43700(19) 0.02803(9) 0.0311(4) Uani 1 1 d .
C6 C 0.7881(4) 0.4662(2) 0.08767(9) 0.0345(4) Uani 1 1 d .
C7 C 0.6511(4) 0.6178(2) 0.09182(10) 0.0401(5) Uani 1 1 d .
H7 H 0.5278 0.6373 0.1317 0.048 Uiso 1 1 calc R
C8 C 0.8552(5) 0.0577(3) 0.19957(11) 0.0574(6) Uani 1 1 d .
H8A H 0.9912 -0.0312 0.1937 0.086 Uiso 1 1 calc R
H8B H 0.6613 0.0144 0.1935 0.086 Uiso 1 1 calc R
H8C H 0.8882 0.1065 0.2509 0.086 Uiso 1 1 calc R
N1 N 0.8935(3) 0.18582(18) 0.13898(8) 0.0392(4) Uani 1 1 d .
O1 O 1.2186(3) 0.02155(16) 0.08213(8) 0.0525(4) Uani 1 1 d .
O2 O 0.5599(3) 0.34704(17) 0.19412(8) 0.0545(5) Uani 1 1 d .

loop_
_atom_site_aniso_label
_atom_site_aniso_U_11
_atom_site_aniso_U_22
_atom_site_aniso_U_33
_atom_site_aniso_U_23
_atom_site_aniso_U_13
_atom_site_aniso_U_12
C1 0.0373(11) 0.0419(9) 0.0345(9) -0.0053(7) 0.0071(8) -0.0059(8)
C2 0.0343(10) 0.0356(9) 0.0425(10) -0.0021(7) 0.0001(8) 0.0002(7)
C3 0.0277(9) 0.0325(8) 0.0380(9) -0.0037(6) 0.0030(7) -0.0015(7)
C4 0.0371(11) 0.0337(9) 0.0484(10) -0.0056(7) 0.0085(8) 0.0039(7)
C5 0.0264(9) 0.0323(8) 0.0349(8) -0.0057(6) 0.0037(7) -0.0013(7)
C6 0.0342(10) 0.0363(9) 0.0332(9) -0.0059(7) 0.0044(7) -0.0038(7)
C7 0.0386(11) 0.0413(9) 0.0418(9) -0.0076(7) 0.0145(8) 0.0013(8)
C8 0.0724(16) 0.0542(12) 0.0467(12) 0.0173(9) 0.0122(11) 0.0034(11)
N1 0.0415(10) 0.0394(8) 0.0372(8) 0.0058(6) 0.0058(7) -0.0014(6)
O1 0.0560(10) 0.0408(7) 0.0615(10) 0.0073(6) 0.0105(7) 0.0118(6)
O2 0.0640(10) 0.0541(9) 0.0485(8) -0.0013(6) 0.0269(7) -0.0024(7)

loop_
_atom_type_symbol
_atom_type_description
_atom_type_scat_dispersion_real
_atom_type_scat_dispersion_imag
_atom_type_scat_source
C C 0.0033 0.0016 'International Tables Vol C Tables 4.2.6.8 and 6.1.1.4'
H H 0.0000 0.0000 'International Tables Vol C Tables 4.2.6.8 and 6.1.1.4'
N N 0.0061 0.0033 'International Tables Vol C Tables 4.2.6.8 and 6.1.1.4'
O O 0.0106 0.0060 'International Tables Vol C Tables 4.2.6.8 and 6.1.1.4'

loop_
_geom_angle_atom_site_label_1
_geom_angle_atom_site_label_2
_geom_angle_atom_site_label_3
_geom_angle
_geom_angle_site_symmetry_3
O2 C1 N1 120.97(16) .
O2 C1 C6 122.00(16) .
N1 C1 C6 117.04(14) .
O1 C2 N1 121.05(16) .
O1 C2 C3 122.02(16) .
N1 C2 C3 116.94(15) .
C4 C3 C5 120.35(15) .
C4 C3 C2 120.11(15) .
C5 C3 C2 119.53(15) .
C3 C4 C7 120.38(15) 3_765
C6 C5 C3 121.33(15) .
C6 C5 C5 119.74(18) 3_765
C3 C5 C5 118.94(17) 3_765
C7 C6 C5 119.76(15) .
C7 C6 C1 120.75(15) .
C5 C6 C1 119.48(15) .
C6 C7 C4 120.82(15) 3_765
C2 N1 C1 125.51(14) .
C2 N1 C8 117.82(15) .
C1 N1 C8 116.66(15) .

loop_
_geom_bond_atom_site_label_1
_geom_bond_atom_site_label_2
_geom_bond_distance
_geom_bond_site_symmetry_2
C1 O2 1.213(2) .
C1 N1 1.388(2) .
C1 C6 1.482(2) .
C2 O1 1.213(2) .
C2 N1 1.387(2) .
C2 C3 1.481(2) .
C3 C4 1.370(2) .
C3 C5 1.412(2) .
C4 C7 1.398(2) 3_765
C5 C6 1.406(2) .
C5 C5 1.415(3) 3_765
C6 C7 1.375(2) .
C7 C4 1.398(2) 3_765
C8 N1 1.475(2) .
